data_4032798
loop_
_publ_author_name
'Huang, Adrian'
'Wo, Kellie'
'Lee, So Yeun Christine'
'Kneitschel, Nika'
'Chang, Jennifer'
'Zhu, Kathleen'
'Mello, Tatsiana'
'Bancroft, Laura'
'Norman, Natalie J.'
'Zheng, Shao-Liang'

_publ_section_title
;
 Regioselective Synthesis, NMR, and Crystallographic Analysis of
 N1-Substituted Pyrazoles.
;
_journal_issue 17
_journal_name_full 'The Journal of organic chemistry'
_journal_page_first 8864
_journal_page_last 8872
_journal_paper_doi 10.1021/acs.joc.7b01006
_journal_volume 82
_journal_year 2017
_chemical_absolute_configuration ad
_chemical_formula_sum 'C8 H5 N5 O4'
_chemical_formula_weight 235.17
_space_group_crystal_system orthorhombic
_space_group_IT_number 43
_space_group_name_Hall 'F 2 -2d'
_space_group_name_H-M_alt 'F d d 2'
_symmetry_space_group_name_Hall 'F 2 -2d'
_symmetry_space_group_name_H-M 'F d d 2'
_atom_sites_solution_hydrogens geom
_audit_creation_method SHELXL-2014/6
_cell_angle_alpha 90
_cell_angle_beta 90
_cell_angle_gamma 90
_cell_formula_units_Z 16
_cell_length_a 18.6126(8)
_cell_length_b 26.1321(12)
_cell_length_c 8.1858(4)
_cell_measurement_reflns_used 16740
_cell_measurement_temperature 100(2)
_cell_measurement_theta_max 66.5
_cell_measurement_theta_min 5.83
_cell_volume 3981.5(3)
_computing_cell_refinement 'SAINT 8.34C (Bruker-AXS, 2014)'
_computing_data_collection 'APEX2 v2014.3.0 (Bruker-AXS, 2014)'
_computing_data_reduction 'SAINT 8.34C (Bruker-AXS, 2014)'
_computing_molecular_graphics 'Bruker SHELXTL (Sheldrick, 2015)'
_computing_publication_material 'Bruker SHELXTL (Sheldrick, 2015)'
_computing_structure_refinement 'SHELXL-2014 (Sheldrick, 2015)'
_computing_structure_solution 'SHELXT-2014 (Sheldrick, 2015)'
_diffrn_ambient_temperature 100(2)
_diffrn_measured_fraction_theta_full 0.990
_diffrn_measured_fraction_theta_max 0.991
_diffrn_measurement_device_type
;
Bruker D8 goniometer with CCD area detector  
;
_diffrn_measurement_method 'omega and phi scans'
_diffrn_radiation_monochromator graphite
_diffrn_radiation_source 'I\mS microfocus tube'
_diffrn_radiation_type CuK\a
_diffrn_radiation_wavelength 1.54178
_diffrn_reflns_av_R_equivalents 0.0587
_diffrn_reflns_av_unetI/netI 0.0262
_diffrn_reflns_Laue_measured_fraction_full 0.990
_diffrn_reflns_Laue_measured_fraction_max 0.991
_diffrn_reflns_limit_h_max 22
_diffrn_reflns_limit_h_min -22
_diffrn_reflns_limit_k_max 30
_diffrn_reflns_limit_k_min -29
_diffrn_reflns_limit_l_max 9
_diffrn_reflns_limit_l_min -8
_diffrn_reflns_number 18531
_diffrn_reflns_point_group_measured_fraction_full 0.932
_diffrn_reflns_point_group_measured_fraction_max 0.930
_diffrn_reflns_theta_full 66.500
_diffrn_reflns_theta_max 66.631
_diffrn_reflns_theta_min 5.837
_exptl_absorpt_coefficient_mu 1.127
_exptl_absorpt_correction_T_max 0.8642
_exptl_absorpt_correction_T_min 0.7009
_exptl_absorpt_correction_type multi-scan
_exptl_absorpt_process_details sadabs
_exptl_crystal_colour colorless
_exptl_crystal_density_diffrn 1.569
_exptl_crystal_description block
_exptl_crystal_F_000 1920
_exptl_crystal_size_max 0.200
_exptl_crystal_size_mid 0.030
_exptl_crystal_size_min 0.020
_refine_diff_density_max 0.196
_refine_diff_density_min -0.198
_refine_diff_density_rms 0.051
_refine_ls_abs_structure_details
;
 Flack x determined using 643 quotients [(I+)-(I-)]/[(I+)+(I-)]
 (Parsons, Flack and Wagner, Acta Cryst. B69 (2013) 249-259).
;
_refine_ls_abs_structure_Flack 0.0(3)
_refine_ls_extinction_method none
_refine_ls_goodness_of_fit_ref 1.060
_refine_ls_hydrogen_treatment constr
_refine_ls_matrix_type full
_refine_ls_number_parameters 154
_refine_ls_number_reflns 1639
_refine_ls_number_restraints 1
_refine_ls_restrained_S_all 1.059
_refine_ls_R_factor_all 0.0388
_refine_ls_R_factor_gt 0.0373
_refine_ls_shift/su_max 0.000
_refine_ls_shift/su_mean 0.000
_refine_ls_structure_factor_coef Fsqd
_refine_ls_weighting_details 'w=1/[\s^2^(Fo^2^)+(0.0765P)^2^+1.1906P] where P=(Fo^2^+2Fc^2^)/3'
_refine_ls_weighting_scheme calc
_refine_ls_wR_factor_gt 0.0983
_refine_ls_wR_factor_ref 0.1002
_reflns_Friedel_coverage 0.745
_reflns_Friedel_fraction_full 0.863
_reflns_Friedel_fraction_max 0.860
_reflns_number_gt 1580
_reflns_number_total 1639
_reflns_threshold_expression 'I > 2\s(I)'
_cod_data_source_file jo7b01006_si_001.cif
_cod_data_source_block Lab27-13
_cod_database_code 4032798
_shelx_space_group_comment
;
The symmetry employed for this shelxl refinement is uniquely defined
by the following loop, which should always be used as a source of
symmetry information in preference to the above space-group names.
They are only intended as comments.
;
_shelx_estimated_absorpt_t_min 0.806
_shelx_estimated_absorpt_t_max 0.978
_refine_ls_abs_structure_hooft -0.06(12)
_shelxl_version_number 2014/6

loop_
_space_group_symop_operation_xyz
'x, y, z'
'-x, -y, z'
'x+1/4, -y+1/4, z+1/4'
'-x+1/4, y+1/4, z+1/4'
'x, y+1/2, z+1/2'
'-x, -y+1/2, z+1/2'
'x+1/4, -y+3/4, z+3/4'
'-x+1/4, y+3/4, z+3/4'
'x+1/2, y, z+1/2'
'-x+1/2, -y, z+1/2'
'x+3/4, -y+1/4, z+3/4'
'-x+3/4, y+1/4, z+3/4'
'x+1/2, y+1/2, z'
'-x+1/2, -y+1/2, z'
'x+3/4, -y+3/4, z+1/4'
'-x+3/4, y+3/4, z+1/4'

loop_
_atom_site_label
_atom_site_type_symbol
_atom_site_fract_x
_atom_site_fract_y
_atom_site_fract_z
_atom_site_U_iso_or_equiv
_atom_site_adp_type
_atom_site_occupancy
_atom_site_site_symmetry_order
_atom_site_calc_flag
_atom_site_refinement_flags_posn
_atom_site_refinement_flags_adp
C1 C 0.32131(14) 0.58483(11) 0.6523(4) 0.0266(7) Uani 1 1 d . .
C2 C 0.34657(15) 0.56996(11) 0.8064(4) 0.0297(7) Uani 1 1 d . .
H2 H 0.3598 0.5912 0.8958 0.036 Uiso 1 1 calc R U
C3 C 0.34771(16) 0.51829(11) 0.7979(4) 0.0310(7) Uani 1 1 d . .
H3 H 0.3619 0.4954 0.8822 0.037 Uiso 1 1 calc R U
C4 C 0.31500(14) 0.45500(10) 0.5829(4) 0.0255(6) Uani 1 1 d . .
C5 C 0.33543(14) 0.44101(11) 0.4256(4) 0.0248(6) Uani 1 1 d . .
C6 C 0.30248(15) 0.35841(11) 0.4595(4) 0.0292(6) Uani 1 1 d . .
H6 H 0.2990 0.3245 0.4184 0.035 Uiso 1 1 calc R U
C7 C 0.27990(15) 0.36810(11) 0.6178(4) 0.0291(7) Uani 1 1 d . .
H7 H 0.2610 0.3412 0.6831 0.035 Uiso 1 1 calc R U
C8 C 0.28510(15) 0.41723(11) 0.6801(4) 0.0288(7) Uani 1 1 d . .
H8 H 0.2685 0.4248 0.7872 0.035 Uiso 1 1 calc R U
N1 N 0.30755(12) 0.54633(8) 0.5526(3) 0.0260(6) Uani 1 1 d . .
N2 N 0.32438(13) 0.50516(9) 0.6438(3) 0.0263(6) Uani 1 1 d . .
N3 N 0.32910(12) 0.39512(9) 0.3618(3) 0.0281(6) Uani 1 1 d . .
N4 N 0.30822(13) 0.63657(9) 0.6008(3) 0.0295(6) Uani 1 1 d . .
N5 N 0.36964(12) 0.47901(8) 0.3166(3) 0.0280(6) Uani 1 1 d . .
O1 O 0.28667(13) 0.64464(9) 0.4618(3) 0.0387(6) Uani 1 1 d . .
O2 O 0.32001(12) 0.67043(8) 0.7021(3) 0.0368(6) Uani 1 1 d . .
O3 O 0.33826(12) 0.48997(9) 0.1893(3) 0.0362(6) Uani 1 1 d . .
O4 O 0.42748(10) 0.49584(9) 0.3594(3) 0.0375(6) Uani 1 1 d . .

loop_
_atom_site_aniso_label
_atom_site_aniso_U_11
_atom_site_aniso_U_22
_atom_site_aniso_U_33
_atom_site_aniso_U_23
_atom_site_aniso_U_13
_atom_site_aniso_U_12
C1 0.0305(13) 0.0260(15) 0.0234(17) -0.0014(11) 0.0008(11) -0.0012(11)
C2 0.0376(15) 0.0317(14) 0.0199(16) -0.0023(13) -0.0040(12) -0.0001(11)
C3 0.0400(15) 0.0339(15) 0.0190(17) 0.0004(13) -0.0052(13) 0.0021(12)
C4 0.0307(13) 0.0253(14) 0.0207(16) -0.0011(12) -0.0014(11) 0.0012(10)
C5 0.0272(12) 0.0254(14) 0.0220(17) 0.0021(11) -0.0018(11) 0.0022(10)
C6 0.0351(14) 0.0250(14) 0.0276(17) -0.0008(12) -0.0034(13) 0.0013(11)
C7 0.0346(14) 0.0266(13) 0.0261(18) 0.0035(12) -0.0018(13) 0.0001(11)
C8 0.0343(14) 0.0300(16) 0.0222(17) 0.0022(12) 0.0005(12) 0.0014(11)
N1 0.0326(11) 0.0261(13) 0.0193(15) 0.0023(10) -0.0006(10) -0.0008(9)
N2 0.0332(11) 0.0253(12) 0.0203(14) -0.0013(10) -0.0012(10) 0.0010(9)
N3 0.0344(11) 0.0289(13) 0.0211(14) -0.0012(10) 0.0000(10) 0.0026(10)
N4 0.0356(12) 0.0260(13) 0.0270(17) -0.0004(11) -0.0002(11) -0.0025(9)
N5 0.0339(12) 0.0252(11) 0.0250(14) -0.0016(10) 0.0042(11) 0.0038(9)
O1 0.0596(14) 0.0314(11) 0.0251(14) 0.0027(9) -0.0092(11) -0.0008(10)
O2 0.0567(13) 0.0253(11) 0.0284(14) -0.0032(9) 0.0027(10) -0.0046(9)
O3 0.0473(12) 0.0400(13) 0.0213(13) 0.0040(10) -0.0015(10) -0.0001(9)
O4 0.0293(9) 0.0397(12) 0.0435(16) 0.0075(11) -0.0011(10) -0.0032(9)

loop_
_atom_type_symbol
_atom_type_description
_atom_type_scat_dispersion_real
_atom_type_scat_dispersion_imag
_atom_type_scat_source
C C 0.0181 0.0091 'International Tables Vol C Tables 4.2.6.8 and 6.1.1.4'
H H 0.0000 0.0000 'International Tables Vol C Tables 4.2.6.8 and 6.1.1.4'
N N 0.0311 0.0180 'International Tables Vol C Tables 4.2.6.8 and 6.1.1.4'
O O 0.0492 0.0322 'International Tables Vol C Tables 4.2.6.8 and 6.1.1.4'

loop_
_geom_angle_atom_site_label_1
_geom_angle_atom_site_label_2
_geom_angle_atom_site_label_3
_geom_angle
N1 C1 C2 114.2(3)
N1 C1 N4 120.2(3)
C2 C1 N4 125.6(3)
C3 C2 C1 103.7(3)
C3 C2 H2 128.2
C1 C2 H2 128.2
C2 C3 N2 106.9(3)
C2 C3 H3 126.5
N2 C3 H3 126.5
C8 C4 C5 117.0(3)
C8 C4 N2 120.6(3)
C5 C4 N2 122.4(3)
N3 C5 C4 125.7(3)
N3 C5 N5 114.3(3)
C4 C5 N5 120.0(3)
N3 C6 C7 122.6(3)
N3 C6 H6 118.7
C7 C6 H6 118.7
C8 C7 C6 119.5(3)
C8 C7 H7 120.2
C6 C7 H7 120.2
C4 C8 C7 118.5(3)
C4 C8 H8 120.7
C7 C8 H8 120.7
C1 N1 N2 102.8(2)
N1 N2 C3 112.5(2)
N1 N2 C4 121.1(3)
C3 N2 C4 126.4(3)
C5 N3 C6 116.6(3)
O1 N4 O2 124.0(3)
O1 N4 C1 119.4(3)
O2 N4 C1 116.6(3)
O4 N5 O3 125.6(3)
O4 N5 C5 116.8(3)
O3 N5 C5 117.6(2)

loop_
_geom_bond_atom_site_label_1
_geom_bond_atom_site_label_2
_geom_bond_distance
C1 N1 1.321(4)
C1 C2 1.401(4)
C1 N4 1.437(4)
C2 C3 1.352(4)
C2 H2 0.9500
C3 N2 1.378(4)
C3 H3 0.9500
C4 C8 1.384(4)
C4 C5 1.392(4)
C4 N2 1.413(4)
C5 N3 1.313(4)
C5 N5 1.479(4)
C6 N3 1.344(4)
C6 C7 1.385(5)
C6 H6 0.9500
C7 C8 1.385(4)
C7 H7 0.9500
C8 H8 0.9500
N1 N2 1.347(3)
N4 O1 1.225(4)
N4 O2 1.232(3)
N5 O4 1.214(3)
N5 O3 1.229(3)

loop_
_geom_torsion_atom_site_label_1
_geom_torsion_atom_site_label_2
_geom_torsion_atom_site_label_3
_geom_torsion_atom_site_label_4
_geom_torsion
N1 C1 C2 C3 -0.2(3)
N4 C1 C2 C3 177.9(3)
C1 C2 C3 N2 0.4(3)
C8 C4 C5 N3 -0.3(4)
N2 C4 C5 N3 179.2(3)
C8 C4 C5 N5 -178.2(2)
N2 C4 C5 N5 1.3(4)
N3 C6 C7 C8 -0.5(4)
C5 C4 C8 C7 2.3(4)
N2 C4 C8 C7 -177.2(3)
C6 C7 C8 C4 -1.9(4)
C2 C1 N1 N2 -0.1(3)
N4 C1 N1 N2 -178.4(2)
C1 N1 N2 C3 0.4(3)
C1 N1 N2 C4 178.0(2)
C2 C3 N2 N1 -0.6(3)
C2 C3 N2 C4 -178.0(3)
C8 C4 N2 N1 -136.2(3)
C5 C4 N2 N1 44.3(4)
C8 C4 N2 C3 41.0(4)
C5 C4 N2 C3 -138.5(3)
C4 C5 N3 C6 -2.1(4)
N5 C5 N3 C6 175.9(2)
C7 C6 N3 C5 2.5(4)
N1 C1 N4 O1 -2.6(4)
C2 C1 N4 O1 179.3(3)
N1 C1 N4 O2 177.6(3)
C2 C1 N4 O2 -0.4(4)
N3 C5 N5 O4 -114.6(3)
C4 C5 N5 O4 63.5(3)
N3 C5 N5 O3 63.7(3)
C4 C5 N5 O3 -118.2(3)
